data_7706875
loop_
_publ_author_name
'Turner, Zo\"e R'
'Lamb, Jessica V.'
'Robinson, Thomas P.'
'Mandal, Dipa'
'Buffet, Jean-Charles'
'O Hare, Dermot'

_publ_section_title
;
 Ring-opening polymerisation of l- and rac-lactide using group 4
 permethylpentalene aryloxides and alkoxides.
;
_journal_issue 14
_journal_name_full 'Dalton transactions (Cambridge, England : 2003)'
_journal_page_first 4805
_journal_page_last 4818
_journal_paper_doi 10.1039/d1dt00252j
_journal_volume 50
_journal_year 2021
_chemical_formula_sum 'C28 H32 O4 Zr'
_chemical_formula_weight 523.75
_space_group_crystal_system triclinic
_space_group_IT_number 2
_space_group_name_Hall '-P 1'
_space_group_name_H-M_alt 'P -1'
_atom_sites_solution_hydrogens geom
_audit_creation_method SHELXL-2013
_audit_update_record
;
2021-01-22 deposited with the CCDC.	2021-03-16 downloaded from the CCDC.
;
_cell_angle_alpha 114.746(4)
_cell_angle_beta 92.331(4)
_cell_angle_gamma 98.792(4)
_cell_formula_units_Z 2
_cell_length_a 9.8414(5)
_cell_length_b 11.4573(5)
_cell_length_c 11.9108(5)
_cell_measurement_reflns_used 6803
_cell_measurement_temperature 150(2)
_cell_measurement_theta_max 76.0990
_cell_measurement_theta_min 4.2850
_cell_volume 1197.13(11)
_computing_cell_refinement
;
CrysAlisPro, Agilent Technologies,
Version 1.171.35.21 (release 20-01-2012 CrysAlis171 .NET)
(compiled Jan 23 2012,18:06:46)
;
_computing_data_collection
;
CrysAlisPro, Agilent Technologies,
Version 1.171.35.21 (release 20-01-2012 CrysAlis171 .NET)
(compiled Jan 23 2012,18:06:46)
;
_computing_data_reduction
;
CrysAlisPro, Agilent Technologies,
Version 1.171.35.21 (release 20-01-2012 CrysAlis171 .NET)
(compiled Jan 23 2012,18:06:46)
;
_computing_molecular_graphics 'ORTEP-3v2.01 (Farrugia, 1997)'
_computing_publication_material 'XCIF (Sheldrick, 2001)'
_computing_structure_refinement 'SHELXL-2013 (Sheldrick, 2013)'
_computing_structure_solution 'SHELXS-97 (Sheldrick, 1990)'
_diffrn_ambient_temperature 150(2)
_diffrn_detector_area_resol_mean 10.5035
_diffrn_measured_fraction_theta_full 0.999
_diffrn_measured_fraction_theta_max 0.983
_diffrn_measurement_device_type 'SuperNova, Dual, Cu at zero, Atlas'
_diffrn_measurement_method '\w scans'
_diffrn_radiation_type CuK\a
_diffrn_radiation_wavelength 1.54184
_diffrn_reflns_av_R_equivalents 0.0270
_diffrn_reflns_av_unetI/netI 0.0315
_diffrn_reflns_Laue_measured_fraction_full 0.999
_diffrn_reflns_Laue_measured_fraction_max 0.983
_diffrn_reflns_limit_h_max 12
_diffrn_reflns_limit_h_min -12
_diffrn_reflns_limit_k_max 14
_diffrn_reflns_limit_k_min -14
_diffrn_reflns_limit_l_max 14
_diffrn_reflns_limit_l_min -12
_diffrn_reflns_number 11326
_diffrn_reflns_point_group_measured_fraction_full 0.999
_diffrn_reflns_point_group_measured_fraction_max 0.983
_diffrn_reflns_theta_full 67.684
_diffrn_reflns_theta_max 76.306
_diffrn_reflns_theta_min 4.115
_diffrn_source 'micro-focus sealed X-ray tube'
_exptl_absorpt_coefficient_mu 4.019
_exptl_absorpt_correction_T_max 0.972
_exptl_absorpt_correction_T_min 0.622
_exptl_absorpt_correction_type gaussian
_exptl_absorpt_process_details
;   
CrysAlisPro 1.171.38.43b (Rigaku Oxford Diffraction, 2015)
Numerical absorption correction based on gaussian integration over
			a multifaceted crystal model
Empirical absorption correction using spherical harmonics,
 implemented in SCALE3 ABSPACK scaling algorithm. 
;
_exptl_crystal_colour yellow
_exptl_crystal_density_diffrn 1.453
_exptl_crystal_description block
_exptl_crystal_F_000 544
_exptl_crystal_size_max 0.174
_exptl_crystal_size_mid 0.084
_exptl_crystal_size_min 0.035
_refine_diff_density_max 0.263
_refine_diff_density_min -0.358
_refine_diff_density_rms 0.057
_refine_ls_extinction_method none
_refine_ls_goodness_of_fit_ref 1.045
_refine_ls_hydrogen_treatment constr
_refine_ls_matrix_type full
_refine_ls_number_parameters 306
_refine_ls_number_reflns 4939
_refine_ls_number_restraints 0
_refine_ls_restrained_S_all 1.045
_refine_ls_R_factor_all 0.0242
_refine_ls_R_factor_gt 0.0224
_refine_ls_shift/su_max 0.000
_refine_ls_shift/su_mean 0.000
_refine_ls_structure_factor_coef Fsqd
_refine_ls_weighting_details 'w=1/[\s^2^(Fo^2^)+(0.0277P)^2^+0.3058P] where P=(Fo^2^+2Fc^2^)/3'
_refine_ls_weighting_scheme calc
_refine_ls_wR_factor_gt 0.0553
_refine_ls_wR_factor_ref 0.0564
_reflns_Friedel_coverage 0.000
_reflns_number_gt 4685
_reflns_number_total 4939
_reflns_threshold_expression 'I > 2\s(I)'
_cod_data_source_file d1dt00252j2.cif
_cod_data_source_block tpr021
_cod_depositor_comments 'Adding full bibliography for 7706871--7706877.cif.'
_cod_original_cell_volume 1197.13(10)
_cod_database_code 7706875
_shelx_space_group_comment
;
The symmetry employed for this shelxl refinement is uniquely defined
by the following loop, which should always be used as a source of
symmetry information in preference to the above space-group names.
They are only intended as comments.
;
_shelx_estimated_absorpt_t_min 0.541
_shelx_estimated_absorpt_t_max 0.872
_shelxl_version_number 2013-4

loop_
_space_group_symop_operation_xyz
'x, y, z'
'-x, -y, -z'

loop_
_atom_site_label
_atom_site_type_symbol
_atom_site_fract_x
_atom_site_fract_y
_atom_site_fract_z
_atom_site_U_iso_or_equiv
_atom_site_adp_type
_atom_site_occupancy
_atom_site_site_symmetry_order
_atom_site_calc_flag
_atom_site_refinement_flags_posn
_atom_site_refinement_flags_adp
_atom_site_refinement_flags_occupancy
_atom_site_disorder_assembly
_atom_site_disorder_group
Zr1 Zr 0.99243(2) 0.13244(2) 0.15227(2) 0.01855(5) Uani 1 1 d . . . . .
O1 O 1.07400(12) 0.07516(10) -0.03512(10) 0.0224(2) Uani 1 1 d . . . . .
C15 C 1.14615(17) 0.16628(15) -0.06832(14) 0.0226(3) Uani 1 1 d . . . . .
C16 C 1.10360(18) 0.17626(16) -0.17521(15) 0.0257(3) Uani 1 1 d . . . . .
H16 H 1.0238 0.1182 -0.2278 0.031 Uiso 1 1 calc R U . . .
C17 C 1.17616(19) 0.27063(17) -0.20745(16) 0.0284(3) Uani 1 1 d . . . . .
H17 H 1.1462 0.2763 -0.2816 0.034 Uiso 1 1 calc R U . . .
C18 C 1.29213(19) 0.35581(17) -0.13020(16) 0.0288(3) Uani 1 1 d . . . . .
C19 C 1.3371(2) 0.34462(19) -0.02358(17) 0.0335(4) Uani 1 1 d . . . . .
H19 H 1.4174 0.4020 0.0286 0.040 Uiso 1 1 calc R U . . .
C20 C 1.26518(19) 0.25019(18) 0.00678(15) 0.0295(4) Uani 1 1 d . . . . .
H20 H 1.2971 0.2425 0.0793 0.035 Uiso 1 1 calc R U . . .
O2 O 1.37016(16) 0.45424(14) -0.14988(14) 0.0403(3) Uani 1 1 d . . . . .
C21 C 1.3267(2) 0.4738(2) -0.25470(19) 0.0386(4) Uani 1 1 d . . . . .
H21A H 1.3313 0.3961 -0.3311 0.058 Uiso 1 1 calc R U . . .
H21B H 1.3876 0.5500 -0.2547 0.058 Uiso 1 1 calc R U . . .
H21C H 1.2313 0.4890 -0.2507 0.058 Uiso 1 1 calc R U . . .
O3 O 1.18645(13) 0.13737(13) 0.21833(11) 0.0305(3) Uani 1 1 d . . . . .
C22 C 1.28977(18) 0.16925(17) 0.30869(15) 0.0273(3) Uani 1 1 d . . . . .
C23 C 1.4002(2) 0.2718(2) 0.33171(18) 0.0375(4) Uani 1 1 d . . . . .
H23 H 1.4033 0.3171 0.2805 0.045 Uiso 1 1 calc R U . . .
C24 C 1.5049(2) 0.3087(2) 0.42746(19) 0.0405(5) Uani 1 1 d . . . . .
H24 H 1.5787 0.3791 0.4416 0.049 Uiso 1 1 calc R U . . .
C25 C 1.5031(2) 0.2438(2) 0.50294(17) 0.0352(4) Uani 1 1 d . . . . .
C26 C 1.3959(2) 0.1400(2) 0.48027(17) 0.0341(4) Uani 1 1 d . . . . .
H26 H 1.3940 0.0942 0.5309 0.041 Uiso 1 1 calc R U . . .
C27 C 1.2906(2) 0.10301(18) 0.38306(17) 0.0319(4) Uani 1 1 d . . . . .
H27 H 1.2182 0.0311 0.3676 0.038 Uiso 1 1 calc R U . . .
O4 O 1.61084(18) 0.28997(19) 0.59616(15) 0.0545(4) Uani 1 1 d . . . . .
C28 C 1.6011(3) 0.2428(3) 0.6884(2) 0.0526(6) Uani 1 1 d . . . . .
H28A H 1.5981 0.1482 0.6500 0.079 Uiso 1 1 calc R U . . .
H28B H 1.5166 0.2615 0.7279 0.079 Uiso 1 1 calc R U . . .
H28C H 1.6820 0.2861 0.7514 0.079 Uiso 1 1 calc R U . . .
C1 C 0.9751(2) 0.28424(17) 0.37443(15) 0.0287(3) Uani 1 1 d . . . . .
C2 C 0.8884(2) 0.17023(17) 0.36740(16) 0.0299(4) Uani 1 1 d . . . . .
C3 C 0.78134(19) 0.12251(17) 0.26648(16) 0.0281(3) Uani 1 1 d . . . . .
C4 C 0.79660(17) 0.21504(16) 0.21347(15) 0.0247(3) Uani 1 1 d . . . . .
C5 C 0.77652(19) 0.20544(17) 0.08966(16) 0.0279(3) Uani 1 1 d . . . . .
C6 C 0.8813(2) 0.29836(17) 0.08180(16) 0.0286(3) Uani 1 1 d . . . . .
C7 C 0.97653(19) 0.36110(16) 0.19385(16) 0.0273(3) Uani 1 1 d . . . . .
C8 C 0.91771(18) 0.31484(15) 0.27946(15) 0.0247(3) Uani 1 1 d . . . . .
C9 C 1.0948(2) 0.3646(2) 0.47107(17) 0.0410(5) Uani 1 1 d . . . . .
H9A H 1.1636 0.4061 0.4353 0.061 Uiso 1 1 calc R U . . .
H9B H 1.1370 0.3081 0.4996 0.061 Uiso 1 1 calc R U . . .
H9C H 1.0625 0.4322 0.5416 0.061 Uiso 1 1 calc R U . . .
C10 C 0.9007(3) 0.1128(2) 0.45897(19) 0.0443(5) Uani 1 1 d . . . . .
H10A H 0.8530 0.0212 0.4210 0.067 Uiso 1 1 calc R U . . .
H10B H 0.8585 0.1622 0.5333 0.067 Uiso 1 1 calc R U . . .
H10C H 0.9987 0.1174 0.4824 0.067 Uiso 1 1 calc R U . . .
C11 C 0.6577(2) 0.0161(2) 0.2395(2) 0.0393(4) Uani 1 1 d . . . . .
H11A H 0.6287 -0.0282 0.1496 0.059 Uiso 1 1 calc R U . . .
H11B H 0.5817 0.0543 0.2828 0.059 Uiso 1 1 calc R U . . .
H11C H 0.6821 -0.0474 0.2684 0.059 Uiso 1 1 calc R U . . .
C12 C 0.6588(2) 0.1212(2) -0.0090(2) 0.0436(5) Uani 1 1 d . . . . .
H12A H 0.6792 0.1217 -0.0886 0.065 Uiso 1 1 calc R U . . .
H12B H 0.5736 0.1553 0.0143 0.065 Uiso 1 1 calc R U . . .
H12C H 0.6466 0.0314 -0.0171 0.065 Uiso 1 1 calc R U . . .
C13 C 0.8848(3) 0.3371(2) -0.02330(19) 0.0417(5) Uani 1 1 d . . . . .
H13A H 0.8553 0.2592 -0.1022 0.063 Uiso 1 1 calc R U . . .
H13B H 0.9792 0.3788 -0.0240 0.063 Uiso 1 1 calc R U . . .
H13C H 0.8221 0.3987 -0.0127 0.063 Uiso 1 1 calc R U . . .
C14 C 1.0929(2) 0.47485(19) 0.2229(2) 0.0409(4) Uani 1 1 d . . . . .
H14A H 1.1381 0.4622 0.1479 0.061 Uiso 1 1 calc R U . . .
H14B H 1.1604 0.4805 0.2886 0.061 Uiso 1 1 calc R U . . .
H14C H 1.0559 0.5559 0.2512 0.061 Uiso 1 1 calc R U . . .

loop_
_atom_site_aniso_label
_atom_site_aniso_U_11
_atom_site_aniso_U_22
_atom_site_aniso_U_33
_atom_site_aniso_U_23
_atom_site_aniso_U_13
_atom_site_aniso_U_12
Zr1 0.02167(7) 0.01569(7) 0.01661(7) 0.00610(5) 0.00072(4) 0.00163(5)
O1 0.0276(6) 0.0161(5) 0.0196(5) 0.0057(4) 0.0042(4) -0.0015(4)
C15 0.0248(8) 0.0186(7) 0.0229(7) 0.0084(6) 0.0053(6) 0.0009(6)
C16 0.0256(8) 0.0231(7) 0.0247(7) 0.0089(6) -0.0012(6) -0.0013(6)
C17 0.0318(9) 0.0284(8) 0.0261(7) 0.0147(7) 0.0007(6) 0.0011(7)
C18 0.0322(9) 0.0249(8) 0.0301(8) 0.0148(7) 0.0040(7) -0.0019(7)
C19 0.0317(9) 0.0326(9) 0.0301(8) 0.0143(7) -0.0062(7) -0.0112(7)
C20 0.0322(9) 0.0314(9) 0.0229(7) 0.0135(7) -0.0022(6) -0.0040(7)
O2 0.0420(8) 0.0380(7) 0.0416(7) 0.0259(6) -0.0040(6) -0.0137(6)
C21 0.0461(11) 0.0368(10) 0.0408(10) 0.0263(8) 0.0073(8) 0.0015(8)
O3 0.0264(6) 0.0339(6) 0.0269(6) 0.0106(5) -0.0042(5) 0.0027(5)
C22 0.0248(8) 0.0305(8) 0.0226(7) 0.0078(6) 0.0000(6) 0.0050(6)
C23 0.0353(10) 0.0452(11) 0.0338(9) 0.0229(8) -0.0026(8) -0.0031(8)
C24 0.0335(10) 0.0452(11) 0.0382(10) 0.0204(9) -0.0062(8) -0.0101(8)
C25 0.0294(9) 0.0439(10) 0.0273(8) 0.0123(8) -0.0037(7) 0.0035(8)
C26 0.0342(9) 0.0397(10) 0.0315(8) 0.0186(8) 0.0001(7) 0.0069(8)
C27 0.0287(9) 0.0318(9) 0.0330(8) 0.0140(7) -0.0016(7) 0.0012(7)
O4 0.0429(9) 0.0732(12) 0.0429(8) 0.0295(8) -0.0174(7) -0.0100(8)
C28 0.0541(14) 0.0641(15) 0.0395(11) 0.0247(11) -0.0137(10) 0.0083(11)
C1 0.0379(9) 0.0250(8) 0.0195(7) 0.0048(6) 0.0024(6) 0.0100(7)
C2 0.0414(10) 0.0278(8) 0.0238(7) 0.0114(6) 0.0111(7) 0.0136(7)
C3 0.0315(9) 0.0260(8) 0.0282(8) 0.0117(6) 0.0097(7) 0.0074(7)
C4 0.0244(8) 0.0235(7) 0.0248(7) 0.0077(6) 0.0057(6) 0.0078(6)
C5 0.0285(8) 0.0275(8) 0.0272(8) 0.0105(6) 0.0005(6) 0.0084(7)
C6 0.0350(9) 0.0270(8) 0.0291(8) 0.0143(7) 0.0063(7) 0.0134(7)
C7 0.0318(9) 0.0199(7) 0.0306(8) 0.0106(6) 0.0055(7) 0.0068(6)
C8 0.0308(8) 0.0179(7) 0.0231(7) 0.0058(6) 0.0029(6) 0.0069(6)
C9 0.0492(12) 0.0365(10) 0.0250(8) 0.0005(7) -0.0072(8) 0.0137(9)
C10 0.0657(15) 0.0484(12) 0.0305(9) 0.0237(9) 0.0152(9) 0.0214(11)
C11 0.0329(10) 0.0356(10) 0.0520(11) 0.0203(9) 0.0171(9) 0.0057(8)
C12 0.0343(10) 0.0499(12) 0.0380(10) 0.0133(9) -0.0090(8) 0.0032(9)
C13 0.0582(13) 0.0451(11) 0.0372(10) 0.0266(9) 0.0123(9) 0.0255(10)
C14 0.0442(11) 0.0250(9) 0.0489(11) 0.0134(8) 0.0088(9) 0.0003(8)

loop_
_atom_type_symbol
_atom_type_description
_atom_type_scat_dispersion_real
_atom_type_scat_dispersion_imag
_atom_type_scat_source
C C 0.0181 0.0091 'International Tables Vol C Tables 4.2.6.8 and 6.1.1.4'
H H 0.0000 0.0000 'International Tables Vol C Tables 4.2.6.8 and 6.1.1.4'
O O 0.0492 0.0322 'International Tables Vol C Tables 4.2.6.8 and 6.1.1.4'
Zr Zr -0.1862 2.2449 'International Tables Vol C Tables 4.2.6.8 and 6.1.1.4'

loop_
_geom_angle_atom_site_label_1
_geom_angle_atom_site_label_2
_geom_angle_atom_site_label_3
_geom_angle
_geom_angle_site_symmetry_1
_geom_angle_site_symmetry_3
_geom_angle_publ_flag
O3 Zr1 O1 100.99(5) . 2_755 ?
O3 Zr1 C8 109.39(6) . . ?
O1 Zr1 C8 143.36(5) 2_755 . ?
O3 Zr1 O1 85.73(5) . . ?
O1 Zr1 O1 69.05(5) 2_755 . ?
C8 Zr1 O1 131.88(5) . . ?
O3 Zr1 C4 141.92(5) . . ?
O1 Zr1 C4 106.70(5) 2_755 . ?
C8 Zr1 C4 37.15(6) . . ?
O1 Zr1 C4 128.37(5) . . ?
O3 Zr1 C7 106.59(6) . . ?
O1 Zr1 C7 148.32(5) 2_755 . ?
C8 Zr1 C7 34.82(6) . . ?
O1 Zr1 C7 97.49(5) . . ?
C4 Zr1 C7 58.36(6) . . ?
O3 Zr1 C1 84.20(6) . . ?
O1 Zr1 C1 135.54(5) 2_755 . ?
C8 Zr1 C1 34.46(6) . . ?
O1 Zr1 C1 154.92(5) . . ?
C4 Zr1 C1 57.73(6) . . ?
C7 Zr1 C1 63.80(6) . . ?
O3 Zr1 C3 124.19(6) . . ?
O1 Zr1 C3 88.23(5) 2_755 . ?
C8 Zr1 C3 57.94(6) . . ?
O1 Zr1 C3 146.20(5) . . ?
C4 Zr1 C3 34.09(6) . . ?
C7 Zr1 C3 88.99(6) . . ?
C1 Zr1 C3 54.95(6) . . ?
O3 Zr1 C5 161.37(6) . . ?
O1 Zr1 C5 96.57(5) 2_755 . ?
C8 Zr1 C5 57.07(6) . . ?
O1 Zr1 C5 94.87(5) . . ?
C4 Zr1 C5 33.50(6) . . ?
C7 Zr1 C5 54.84(6) . . ?
C1 Zr1 C5 87.62(6) . . ?
C3 Zr1 C5 62.16(6) . . ?
O3 Zr1 C2 94.23(6) . . ?
O1 Zr1 C2 104.42(5) 2_755 . ?
C8 Zr1 C2 54.38(6) . . ?
O1 Zr1 C2 173.29(5) . . ?
C4 Zr1 C2 54.05(6) . . ?
C7 Zr1 C2 88.97(5) . . ?
C1 Zr1 C2 31.35(6) . . ?
C3 Zr1 C2 31.42(6) . . ?
C5 Zr1 C2 87.32(6) . . ?
O3 Zr1 C6 132.21(6) . . ?
O1 Zr1 C6 116.70(5) 2_755 . ?
C8 Zr1 C6 53.76(5) . . ?
O1 Zr1 C6 81.82(5) . . ?
C4 Zr1 C6 53.20(6) . . ?
C7 Zr1 C6 31.62(6) . . ?
C1 Zr1 C6 88.08(5) . . ?
C3 Zr1 C6 86.98(6) . . ?
C5 Zr1 C6 30.44(6) . . ?
C2 Zr1 C6 103.01(5) . . ?
O3 Zr1 Zr1 93.84(4) . 2_755 ?
O1 Zr1 Zr1 35.39(3) 2_755 2_755 ?
C8 Zr1 Zr1 152.89(4) . 2_755 ?
O1 Zr1 Zr1 33.66(3) . 2_755 ?
C4 Zr1 Zr1 123.74(4) . 2_755 ?
C7 Zr1 Zr1 125.86(4) . 2_755 ?
C1 Zr1 Zr1 170.15(4) . 2_755 ?
C3 Zr1 Zr1 119.80(4) . 2_755 ?
C5 Zr1 Zr1 96.93(4) . 2_755 ?
C2 Zr1 Zr1 139.79(4) . 2_755 ?
C6 Zr1 Zr1 100.27(4) . 2_755 ?
C15 O1 Zr1 126.80(9) . 2_755 ?
C15 O1 Zr1 122.05(9) . . ?
Zr1 O1 Zr1 110.95(5) 2_755 . ?
O1 C15 C16 121.29(14) . . ?
O1 C15 C20 119.72(15) . . ?
C16 C15 C20 118.99(15) . . ?
C15 C16 C17 121.02(15) . . ?
C15 C16 H16 119.5 . . ?
C17 C16 H16 119.5 . . ?
C18 C17 C16 119.40(16) . . ?
C18 C17 H17 120.3 . . ?
C16 C17 H17 120.3 . . ?
O2 C18 C17 125.02(16) . . ?
O2 C18 C19 115.13(16) . . ?
C17 C18 C19 119.85(16) . . ?
C20 C19 C18 120.22(16) . . ?
C20 C19 H19 119.9 . . ?
C18 C19 H19 119.9 . . ?
C19 C20 C15 120.48(16) . . ?
C19 C20 H20 119.8 . . ?
C15 C20 H20 119.8 . . ?
C18 O2 C21 117.88(15) . . ?
O2 C21 H21A 109.5 . . ?
O2 C21 H21B 109.5 . . ?
H21A C21 H21B 109.5 . . ?
O2 C21 H21C 109.5 . . ?
H21A C21 H21C 109.5 . . ?
H21B C21 H21C 109.5 . . ?
C22 O3 Zr1 154.07(12) . . ?
O3 C22 C27 121.50(17) . . ?
O3 C22 C23 120.70(17) . . ?
C27 C22 C23 117.79(16) . . ?
C24 C23 C22 121.29(18) . . ?
C24 C23 H23 119.4 . . ?
C22 C23 H23 119.4 . . ?
C23 C24 C25 120.44(19) . . ?
C23 C24 H24 119.8 . . ?
C25 C24 H24 119.8 . . ?
O4 C25 C24 115.45(19) . . ?
O4 C25 C26 125.31(19) . . ?
C24 C25 C26 119.24(17) . . ?
C25 C26 C27 120.01(18) . . ?
C25 C26 H26 120.0 . . ?
C27 C26 H26 120.0 . . ?
C22 C27 C26 121.21(18) . . ?
C22 C27 H27 119.4 . . ?
C26 C27 H27 119.4 . . ?
C25 O4 C28 117.44(19) . . ?
O4 C28 H28A 109.5 . . ?
O4 C28 H28B 109.5 . . ?
H28A C28 H28B 109.5 . . ?
O4 C28 H28C 109.5 . . ?
H28A C28 H28C 109.5 . . ?
H28B C28 H28C 109.5 . . ?
C2 C1 C8 107.06(15) . . ?
C2 C1 C9 126.00(17) . . ?
C8 C1 C9 126.67(17) . . ?
C2 C1 Zr1 81.01(10) . . ?
C8 C1 Zr1 63.01(8) . . ?
C9 C1 Zr1 125.45(13) . . ?
C1 C2 C3 110.65(15) . . ?
C1 C2 C10 124.91(19) . . ?
C3 C2 C10 124.30(19) . . ?
C1 C2 Zr1 67.64(9) . . ?
C3 C2 Zr1 68.69(9) . . ?
C10 C2 Zr1 134.30(13) . . ?
C2 C3 C4 106.29(15) . . ?
C2 C3 C11 126.68(17) . . ?
C4 C3 C11 125.58(17) . . ?
C2 C3 Zr1 79.89(11) . . ?
C4 C3 Zr1 63.20(9) . . ?
C11 C3 Zr1 131.65(12) . . ?
C5 C4 C3 134.63(16) . . ?
C5 C4 C8 108.09(15) . . ?
C3 C4 C8 108.32(15) . . ?
C5 C4 Zr1 84.86(10) . . ?
C3 C4 Zr1 82.72(10) . . ?
C8 C4 Zr1 70.41(9) . . ?
C6 C5 C4 106.79(15) . . ?
C6 C5 C12 126.21(17) . . ?
C4 C5 C12 126.79(17) . . ?
C6 C5 Zr1 80.01(10) . . ?
C4 C5 Zr1 61.64(9) . . ?
C12 C5 Zr1 126.98(13) . . ?
C5 C6 C7 111.02(15) . . ?
C5 C6 C13 124.26(18) . . ?
C7 C6 C13 124.41(18) . . ?
C5 C6 Zr1 69.55(10) . . ?
C7 C6 Zr1 65.08(9) . . ?
C13 C6 Zr1 137.97(13) . . ?
C8 C7 C6 105.71(15) . . ?
C8 C7 C14 127.36(17) . . ?
C6 C7 C14 125.39(17) . . ?
C8 C7 Zr1 64.01(9) . . ?
C6 C7 Zr1 83.30(10) . . ?
C14 C7 Zr1 128.12(13) . . ?
C1 C8 C7 133.94(17) . . ?
C1 C8 C4 107.55(15) . . ?
C7 C8 C4 107.95(14) . . ?
C1 C8 Zr1 82.53(10) . . ?
C7 C8 Zr1 81.17(10) . . ?
C4 C8 Zr1 72.43(9) . . ?
C1 C9 H9A 109.5 . . ?
C1 C9 H9B 109.5 . . ?
H9A C9 H9B 109.5 . . ?
C1 C9 H9C 109.5 . . ?
H9A C9 H9C 109.5 . . ?
H9B C9 H9C 109.5 . . ?
C2 C10 H10A 109.5 . . ?
C2 C10 H10B 109.5 . . ?
H10A C10 H10B 109.5 . . ?
C2 C10 H10C 109.5 . . ?
H10A C10 H10C 109.5 . . ?
H10B C10 H10C 109.5 . . ?
C3 C11 H11A 109.5 . . ?
C3 C11 H11B 109.5 . . ?
H11A C11 H11B 109.5 . . ?
C3 C11 H11C 109.5 . . ?
H11A C11 H11C 109.5 . . ?
H11B C11 H11C 109.5 . . ?
C5 C12 H12A 109.5 . . ?
C5 C12 H12B 109.5 . . ?
H12A C12 H12B 109.5 . . ?
C5 C12 H12C 109.5 . . ?
H12A C12 H12C 109.5 . . ?
H12B C12 H12C 109.5 . . ?
C6 C13 H13A 109.5 . . ?
C6 C13 H13B 109.5 . . ?
H13A C13 H13B 109.5 . . ?
C6 C13 H13C 109.5 . . ?
H13A C13 H13C 109.5 . . ?
H13B C13 H13C 109.5 . . ?
C7 C14 H14A 109.5 . . ?
C7 C14 H14B 109.5 . . ?
H14A C14 H14B 109.5 . . ?
C7 C14 H14C 109.5 . . ?
H14A C14 H14C 109.5 . . ?
H14B C14 H14C 109.5 . . ?

loop_
_geom_bond_atom_site_label_1
_geom_bond_atom_site_label_2
_geom_bond_distance
_geom_bond_site_symmetry_2
_geom_bond_publ_flag
Zr1 O3 2.0190(13) . ?
Zr1 O1 2.1688(11) 2_755 ?
Zr1 C8 2.2612(15) . ?
Zr1 O1 2.2665(11) . ?
Zr1 C4 2.2881(16) . ?
Zr1 C7 2.4856(16) . ?
Zr1 C1 2.5160(16) . ?
Zr1 C3 2.5429(17) . ?
Zr1 C5 2.5898(17) . ?
Zr1 C2 2.6872(17) . ?
Zr1 C6 2.7222(17) . ?
Zr1 Zr1 3.6545(3) 2_755 ?
O1 C15 1.3756(19) . ?
O1 Zr1 2.1688(11) 2_755 ?
C15 C16 1.379(2) . ?
C15 C20 1.395(2) . ?
C16 C17 1.400(2) . ?
C16 H16 0.9500 . ?
C17 C18 1.387(3) . ?
C17 H17 0.9500 . ?
C18 O2 1.374(2) . ?
C18 C19 1.390(3) . ?
C19 C20 1.384(2) . ?
C19 H19 0.9500 . ?
C20 H20 0.9500 . ?
O2 C21 1.419(2) . ?
C21 H21A 0.9800 . ?
C21 H21B 0.9800 . ?
C21 H21C 0.9800 . ?
O3 C22 1.339(2) . ?
C22 C27 1.387(3) . ?
C22 C23 1.397(3) . ?
C23 C24 1.382(3) . ?
C23 H23 0.9500 . ?
C24 C25 1.386(3) . ?
C24 H24 0.9500 . ?
C25 O4 1.370(2) . ?
C25 C26 1.387(3) . ?
C26 C27 1.397(3) . ?
C26 H26 0.9500 . ?
C27 H27 0.9500 . ?
O4 C28 1.414(3) . ?
C28 H28A 0.9800 . ?
C28 H28B 0.9800 . ?
C28 H28C 0.9800 . ?
C1 C2 1.415(3) . ?
C1 C8 1.436(2) . ?
C1 C9 1.494(3) . ?
C2 C3 1.423(3) . ?
C2 C10 1.501(2) . ?
C3 C4 1.437(2) . ?
C3 C11 1.502(3) . ?
C4 C5 1.435(2) . ?
C4 C8 1.449(2) . ?
C5 C6 1.400(3) . ?
C5 C12 1.501(2) . ?
C6 C7 1.437(3) . ?
C6 C13 1.493(2) . ?
C7 C8 1.436(2) . ?
C7 C14 1.504(3) . ?
C9 H9A 0.9800 . ?
C9 H9B 0.9800 . ?
C9 H9C 0.9800 . ?
C10 H10A 0.9800 . ?
C10 H10B 0.9800 . ?
C10 H10C 0.9800 . ?
C11 H11A 0.9800 . ?
C11 H11B 0.9800 . ?
C11 H11C 0.9800 . ?
C12 H12A 0.9800 . ?
C12 H12B 0.9800 . ?
C12 H12C 0.9800 . ?
C13 H13A 0.9800 . ?
C13 H13B 0.9800 . ?
C13 H13C 0.9800 . ?
C14 H14A 0.9800 . ?
C14 H14B 0.9800 . ?
C14 H14C 0.9800 . ?

loop_
_geom_torsion_atom_site_label_1
_geom_torsion_atom_site_label_2
_geom_torsion_atom_site_label_3
_geom_torsion_atom_site_label_4
_geom_torsion
_geom_torsion_site_symmetry_1
_geom_torsion_site_symmetry_2
_geom_torsion_site_symmetry_3
_geom_torsion_site_symmetry_4
_geom_torsion_publ_flag
Zr1 O1 C15 C16 50.2(2) 2_755 . . . ?
Zr1 O1 C15 C16 -124.21(14) . . . . ?
Zr1 O1 C15 C20 -129.46(14) 2_755 . . . ?
Zr1 O1 C15 C20 56.1(2) . . . . ?
O1 C15 C16 C17 178.94(15) . . . . ?
C20 C15 C16 C17 -1.4(3) . . . . ?
C15 C16 C17 C18 -0.4(3) . . . . ?
C16 C17 C18 O2 -178.45(18) . . . . ?
C16 C17 C18 C19 1.6(3) . . . . ?
O2 C18 C19 C20 178.99(19) . . . . ?
C17 C18 C19 C20 -1.1(3) . . . . ?
C18 C19 C20 C15 -0.7(3) . . . . ?
O1 C15 C20 C19 -178.38(17) . . . . ?
C16 C15 C20 C19 1.9(3) . . . . ?
C17 C18 O2 C21 2.3(3) . . . . ?
C19 C18 O2 C21 -177.74(19) . . . . ?
Zr1 O3 C22 C27 75.3(3) . . . . ?
Zr1 O3 C22 C23 -104.1(3) . . . . ?
O3 C22 C23 C24 177.7(2) . . . . ?
C27 C22 C23 C24 -1.7(3) . . . . ?
C22 C23 C24 C25 0.4(4) . . . . ?
C23 C24 C25 O4 -178.9(2) . . . . ?
C23 C24 C25 C26 0.9(3) . . . . ?
O4 C25 C26 C27 179.1(2) . . . . ?
C24 C25 C26 C27 -0.6(3) . . . . ?
O3 C22 C27 C26 -177.47(17) . . . . ?
C23 C22 C27 C26 2.0(3) . . . . ?
C25 C26 C27 C22 -0.8(3) . . . . ?
C24 C25 O4 C28 169.1(2) . . . . ?
C26 C25 O4 C28 -10.7(4) . . . . ?
C8 C1 C2 C3 3.2(2) . . . . ?
C9 C1 C2 C3 177.45(17) . . . . ?
Zr1 C1 C2 C3 -54.90(13) . . . . ?
C8 C1 C2 C10 -172.62(17) . . . . ?
C9 C1 C2 C10 1.7(3) . . . . ?
Zr1 C1 C2 C10 129.33(18) . . . . ?
C8 C1 C2 Zr1 58.05(11) . . . . ?
C9 C1 C2 Zr1 -127.65(19) . . . . ?
C1 C2 C3 C4 -3.7(2) . . . . ?
C10 C2 C3 C4 172.07(17) . . . . ?
Zr1 C2 C3 C4 -58.04(11) . . . . ?
C1 C2 C3 C11 -170.54(17) . . . . ?
C10 C2 C3 C11 5.3(3) . . . . ?
Zr1 C2 C3 C11 135.15(19) . . . . ?
C1 C2 C3 Zr1 54.31(13) . . . . ?
C10 C2 C3 Zr1 -129.89(17) . . . . ?
C2 C3 C4 C5 144.7(2) . . . . ?
C11 C3 C4 C5 -48.3(3) . . . . ?
Zr1 C3 C4 C5 75.3(2) . . . . ?
C2 C3 C4 C8 2.83(18) . . . . ?
C11 C3 C4 C8 169.82(16) . . . . ?
Zr1 C3 C4 C8 -66.53(11) . . . . ?
C2 C3 C4 Zr1 69.36(12) . . . . ?
C11 C3 C4 Zr1 -123.65(17) . . . . ?
C3 C4 C5 C6 -142.8(2) . . . . ?
C8 C4 C5 C6 -0.91(19) . . . . ?
Zr1 C4 C5 C6 -68.36(13) . . . . ?
C3 C4 C5 C12 42.3(3) . . . . ?
C8 C4 C5 C12 -175.81(18) . . . . ?
Zr1 C4 C5 C12 116.74(19) . . . . ?
C3 C4 C5 Zr1 -74.5(2) . . . . ?
C8 C4 C5 Zr1 67.45(11) . . . . ?
C4 C5 C6 C7 4.8(2) . . . . ?
C12 C5 C6 C7 179.79(18) . . . . ?
Zr1 C5 C6 C7 -51.30(13) . . . . ?
C4 C5 C6 C13 -169.01(17) . . . . ?
C12 C5 C6 C13 5.9(3) . . . . ?
Zr1 C5 C6 C13 134.84(17) . . . . ?
C4 C5 C6 Zr1 56.15(11) . . . . ?
C12 C5 C6 Zr1 -128.9(2) . . . . ?
C5 C6 C7 C8 -6.83(19) . . . . ?
C13 C6 C7 C8 167.02(17) . . . . ?
Zr1 C6 C7 C8 -60.57(10) . . . . ?
C5 C6 C7 C14 -173.49(17) . . . . ?
C13 C6 C7 C14 0.4(3) . . . . ?
Zr1 C6 C7 C14 132.77(19) . . . . ?
C5 C6 C7 Zr1 53.74(13) . . . . ?
C13 C6 C7 Zr1 -132.41(17) . . . . ?
C2 C1 C8 C7 -140.19(19) . . . . ?
C9 C1 C8 C7 45.6(3) . . . . ?
Zr1 C1 C8 C7 -70.04(18) . . . . ?
C2 C1 C8 C4 -1.29(19) . . . . ?
C9 C1 C8 C4 -175.54(17) . . . . ?
Zr1 C1 C8 C4 68.86(11) . . . . ?
C2 C1 C8 Zr1 -70.15(12) . . . . ?
C9 C1 C8 Zr1 115.61(18) . . . . ?
C6 C7 C8 C1 144.81(18) . . . . ?
C14 C7 C8 C1 -48.9(3) . . . . ?
Zr1 C7 C8 C1 70.59(18) . . . . ?
C6 C7 C8 C4 6.02(18) . . . . ?
C14 C7 C8 C4 172.33(18) . . . . ?
Zr1 C7 C8 C4 -68.20(11) . . . . ?
C6 C7 C8 Zr1 74.22(12) . . . . ?
C14 C7 C8 Zr1 -119.47(18) . . . . ?
C5 C4 C8 C1 -153.44(14) . . . . ?
C3 C4 C8 C1 -0.97(18) . . . . ?
Zr1 C4 C8 C1 -75.93(12) . . . . ?
C5 C4 C8 C7 -3.28(19) . . . . ?
C3 C4 C8 C7 149.18(14) . . . . ?
Zr1 C4 C8 C7 74.23(12) . . . . ?
C5 C4 C8 Zr1 -77.51(12) . . . . ?
C3 C4 C8 Zr1 74.96(12) . . . . ?
